data_1519577
loop_
_publ_author_name
'Butts, Craig'
'Coles, Simon J.'
'Hursthouse, Michael B.'

_publ_section_title
;
 C17H29BrN2O
;
_journal_name_full 'Crystal Structure Report Archive'
_journal_page_first 950
_journal_year 2003
_chemical_formula_sum 'C17 H29 Br N2 O'
_chemical_formula_weight 357.33
_space_group_IT_number 4
_symmetry_cell_setting monoclinic
_symmetry_space_group_name_Hall 'P 2yb'
_symmetry_space_group_name_H-M 'P 1 21 1'
_atom_sites_solution_hydrogens geom
_atom_sites_solution_primary direct
_atom_sites_solution_secondary difmap
_cell_angle_alpha 90.00
_cell_angle_beta 104.9240(10)
_cell_angle_gamma 90.00
_cell_formula_units_Z 4
_cell_length_a 8.6737(2)
_cell_length_b 22.2346(4)
_cell_length_c 9.8649(2)
_cell_measurement_reflns_used 7747
_cell_measurement_temperature 120(2)
_cell_measurement_theta_max 27.48
_cell_measurement_theta_min 2.91
_cell_volume 1838.33(7)
_computing_cell_refinement 'DENZO and COLLECT'
_computing_data_collection
;
'DENZO (Otwinowski and Minor, 1997) & COLLECT (Hooft, 1998) '
;
_computing_data_reduction 'DENZO and COLLECT'
_computing_publication_material SHELXL-97
_computing_structure_refinement 'SHELXL-97 (Sheldrick, 2008)'
_computing_structure_solution 'SHELXS-97 (Sheldrick, 2008)'
_diffrn_ambient_temperature 120(2)
_diffrn_measured_fraction_theta_full 0.979
_diffrn_measured_fraction_theta_max 0.979
_diffrn_measurement_device_type 'Enraf Nonius KappaCCD area detector'
_diffrn_measurement_method '\w and \f scans to fill Ewald sphere'
_diffrn_radiation_monochromator graphite
_diffrn_radiation_source 'Enraf Nonius FR591 rotating anode'
_diffrn_radiation_type MoK\a
_diffrn_radiation_wavelength 0.71073
_diffrn_reflns_av_R_equivalents 0.0410
_diffrn_reflns_av_sigmaI/netI 0.0487
_diffrn_reflns_limit_h_max 11
_diffrn_reflns_limit_h_min -10
_diffrn_reflns_limit_k_max 26
_diffrn_reflns_limit_k_min -28
_diffrn_reflns_limit_l_max 12
_diffrn_reflns_limit_l_min -12
_diffrn_reflns_number 14259
_diffrn_reflns_theta_full 27.47
_diffrn_reflns_theta_max 27.47
_diffrn_reflns_theta_min 2.94
_exptl_absorpt_coefficient_mu 2.238
_exptl_absorpt_correction_T_max 0.7750
_exptl_absorpt_correction_T_min 0.4130
_exptl_absorpt_correction_type multi-scan
_exptl_absorpt_process_details 'SORTAV (Blessing, 1997)'
_exptl_crystal_colour colourless
_exptl_crystal_density_diffrn 1.291
_exptl_crystal_density_method 'not measured'
_exptl_crystal_description rod
_exptl_crystal_F_000 752
_exptl_crystal_size_max 0.48
_exptl_crystal_size_mid 0.14
_exptl_crystal_size_min 0.12
_refine_diff_density_max 0.648
_refine_diff_density_min -0.604
_refine_diff_density_rms 0.064
_refine_ls_abs_structure_details 'Flack H D (1983), Acta Cryst. A39, 876-881'
_refine_ls_abs_structure_Flack 0.342(10)
_refine_ls_extinction_coef 0.0091(6)
_refine_ls_extinction_expression Fc^*^=kFc[1+0.001xFc^2^\l^3^/sin(2\q)]^-1/4^
_refine_ls_extinction_method SHELXL
_refine_ls_goodness_of_fit_ref 1.037
_refine_ls_hydrogen_treatment mixed
_refine_ls_matrix_type full
_refine_ls_number_parameters 421
_refine_ls_number_reflns 7353
_refine_ls_number_restraints 2
_refine_ls_restrained_S_all 1.037
_refine_ls_R_factor_all 0.0480
_refine_ls_R_factor_gt 0.0403
_refine_ls_shift/su_max 0.003
_refine_ls_shift/su_mean 0.000
_refine_ls_structure_factor_coef Fsqd
_refine_ls_weighting_details 'calc w=1/[\s^2^(Fo^2^)+(0.0239P)^2^+2.0927P] where P=(Fo^2^+2Fc^2^)/3'
_refine_ls_weighting_scheme calc
_refine_ls_wR_factor_gt 0.0854
_refine_ls_wR_factor_ref 0.0895
_reflns_number_gt 6655
_reflns_number_total 7353
_reflns_threshold_expression >2\s(I)
_cod_data_source_file eCrystal-950.cif
_cod_data_source_block s92
_cod_depositor_comments
;
Citation :
Butts, Craig and Coles, Simon J. and Hursthouse, Michael B. (2003) 
University of Southampton, Crystal Structure Report Archive. 
(doi:10.5258/ecrystals/950)

More at:
http://ecrystals.chem.soton.ac.uk/950/

The following automatic conversions were performed:

'_symmetry_cell_setting' value 'Monoclinic' changed to 'monoclinic'
according to the built-in table from CIF Core dictionary named
'cif_core.dic' version 2.4.1 from 2010-06-29.

Automatic conversion script
Id: cif_fix_values 3271 2015-04-21 07:52:19Z andrius 
;
_cod_original_sg_symbol_H-M P2(1)
_cod_database_code 1519577

loop_
_symmetry_equiv_pos_as_xyz
'x, y, z'
'-x, y+1/2, -z'

loop_
_atom_site_label
_atom_site_type_symbol
_atom_site_fract_x
_atom_site_fract_y
_atom_site_fract_z
_atom_site_U_iso_or_equiv
_atom_site_adp_type
_atom_site_occupancy
_atom_site_symmetry_multiplicity
_atom_site_calc_flag
_atom_site_refinement_flags
_atom_site_disorder_assembly
_atom_site_disorder_group
C1 C 0.995(2) 0.2792(7) 0.714(2) 0.107(6) Uani 0.649(18) 1 d P A 1
H1A H 0.8978 0.2748 0.6381 0.160 Uiso 0.649(18) 1 calc PR A 1
H1B H 0.9709 0.2702 0.8041 0.160 Uiso 0.649(18) 1 calc PR A 1
H1C H 1.0765 0.2513 0.6997 0.160 Uiso 0.649(18) 1 calc PR A 1
C2 C 1.0519(11) 0.3387(5) 0.7167(11) 0.063(3) Uani 0.649(18) 1 d PD A 1
H2A H 1.0556 0.3511 0.6212 0.075 Uiso 0.649(18) 1 calc PR A 1
H2B H 1.1609 0.3415 0.7795 0.075 Uiso 0.649(18) 1 calc PR A 1
C1' C 1.039(3) 0.3094(10) 0.630(2) 0.079(7) Uani 0.351(18) 1 d P A 2
H1'1 H 1.1383 0.3326 0.6504 0.119 Uiso 0.351(18) 1 calc PR A 2
H1'2 H 0.9617 0.3274 0.5499 0.119 Uiso 0.351(18) 1 calc PR A 2
H1'3 H 1.0608 0.2678 0.6071 0.119 Uiso 0.351(18) 1 calc PR A 2
C2' C 0.970(2) 0.3097(10) 0.760(2) 0.064(6) Uani 0.351(18) 1 d P A 2
H2'1 H 1.0484 0.2949 0.8447 0.076 Uiso 0.351(18) 1 calc PR A 2
H2'2 H 0.8713 0.2853 0.7440 0.076 Uiso 0.351(18) 1 calc PR A 2
C3 C 0.9321(10) 0.3812(3) 0.7727(7) 0.088(3) Uani 1 1 d D . .
H3A H 0.8318 0.3884 0.6995 0.105 Uiso 1 1 calc R A 1
H3B H 0.9069 0.3643 0.8573 0.105 Uiso 1 1 calc R A 1
C4 C 1.0279(7) 0.4360(4) 0.8051(5) 0.071(2) Uani 1 1 d . A .
H4A H 1.0667 0.4469 0.7224 0.085 Uiso 1 1 calc R . .
H4B H 1.1225 0.4274 0.8834 0.085 Uiso 1 1 calc R . .
C5 C 0.9428(5) 0.4880(3) 0.8438(4) 0.0439(13) Uani 1 1 d . . .
H5A H 1.0156 0.5231 0.8618 0.053 Uiso 1 1 calc R A .
H5B H 0.8514 0.4982 0.7639 0.053 Uiso 1 1 calc R . .
C6 C 0.7345(5) 0.46981(19) 0.9703(4) 0.0281(9) Uani 1 1 d . . .
H6 H 0.6463 0.4720 0.8901 0.034 Uiso 1 1 calc R A .
C7 C 0.9784(4) 0.47085(18) 1.1050(4) 0.0231(8) Uani 1 1 d . . .
C8 C 1.1418(4) 0.47629(19) 1.1599(4) 0.0285(9) Uani 1 1 d . A .
H8 H 1.2113 0.4853 1.1024 0.034 Uiso 1 1 calc R . .
C9 C 1.1977(5) 0.4679(2) 1.3024(4) 0.0311(10) Uani 1 1 d . . .
H9 H 1.3089 0.4708 1.3447 0.037 Uiso 1 1 calc R A .
C10 C 1.0932(5) 0.4551(2) 1.3866(4) 0.0331(9) Uani 1 1 d . A .
H10 H 1.1360 0.4491 1.4845 0.040 Uiso 1 1 calc R . .
C11 C 0.9314(5) 0.4511(2) 1.3316(4) 0.0307(10) Uani 1 1 d . . .
H11 H 0.8610 0.4433 1.3890 0.037 Uiso 1 1 calc R A .
C12 C 0.8756(4) 0.45905(18) 1.1875(4) 0.0236(8) Uani 1 1 d . A .
C13 C 0.5728(5) 0.4502(2) 1.1406(4) 0.0338(9) Uani 1 1 d . . .
H13A H 0.4846 0.4695 1.0701 0.041 Uiso 1 1 calc R A .
H13B H 0.5815 0.4705 1.2317 0.041 Uiso 1 1 calc R . .
C14 C 0.5320(5) 0.3851(2) 1.1540(5) 0.0404(11) Uani 1 1 d . A .
H14A H 0.4385 0.3827 1.1939 0.048 Uiso 1 1 calc R . .
H14B H 0.6228 0.3652 1.2204 0.048 Uiso 1 1 calc R . .
C15 C 0.4945(7) 0.3513(2) 1.0148(6) 0.0562(14) Uani 1 1 d . . .
H15A H 0.5947 0.3449 0.9864 0.067 Uiso 1 1 calc R A .
H15B H 0.4230 0.3763 0.9419 0.067 Uiso 1 1 calc R . .
C16 C 0.4140(8) 0.2897(3) 1.0223(7) 0.0712(17) Uani 1 1 d . A .
H16A H 0.3175 0.2959 1.0567 0.085 Uiso 1 1 calc R . .
H16B H 0.3795 0.2725 0.9267 0.085 Uiso 1 1 calc R . .
C17 C 0.5179(12) 0.2472(3) 1.1132(8) 0.100(3) Uani 1 1 d . . .
H17A H 0.5592 0.2651 1.2062 0.149 Uiso 1 1 calc R A .
H17B H 0.6070 0.2369 1.0734 0.149 Uiso 1 1 calc R . .
H17C H 0.4577 0.2106 1.1215 0.149 Uiso 1 1 calc R . .
C18 C 1.5264(9) 0.8332(3) 1.5084(7) 0.0727(19) Uani 1 1 d . . .
H18A H 1.6055 0.8143 1.5857 0.109 Uiso 1 1 calc R . .
H18B H 1.4238 0.8357 1.5324 0.109 Uiso 1 1 calc R . .
H18C H 1.5624 0.8738 1.4923 0.109 Uiso 1 1 calc R . .
C19 C 1.5073(7) 0.7962(2) 1.3773(6) 0.0561(14) Uani 1 1 d . . .
H19A H 1.4253 0.8150 1.3003 0.067 Uiso 1 1 calc R . .
H19B H 1.6093 0.7963 1.3497 0.067 Uiso 1 1 calc R . .
C20 C 1.4598(5) 0.7322(2) 1.3957(5) 0.0390(10) Uani 1 1 d . . .
H20A H 1.3629 0.7323 1.4312 0.047 Uiso 1 1 calc R . .
H20B H 1.5462 0.7125 1.4673 0.047 Uiso 1 1 calc R . .
C21 C 1.4267(5) 0.6956(2) 1.2610(4) 0.0353(10) Uani 1 1 d . . .
H21A H 1.3358 0.7140 1.1914 0.042 Uiso 1 1 calc R . .
H21B H 1.5211 0.6978 1.2223 0.042 Uiso 1 1 calc R . .
C22 C 1.3890(5) 0.6307(2) 1.2795(4) 0.0324(9) Uani 1 1 d . . .
H22A H 1.3816 0.6090 1.1904 0.039 Uiso 1 1 calc R . .
H22B H 1.4773 0.6126 1.3522 0.039 Uiso 1 1 calc R . .
C23 C 1.2271(5) 0.61348(19) 1.4498(4) 0.0286(9) Uani 1 1 d . . .
H23 H 1.3147 0.6114 1.5305 0.034 Uiso 1 1 calc R . .
C24 C 1.0875(5) 0.6238(2) 1.2308(4) 0.0258(9) Uani 1 1 d . . .
C25 C 1.0324(5) 0.6314(2) 1.0866(4) 0.0313(9) Uani 1 1 d . . .
H25 H 1.1030 0.6389 1.0291 0.038 Uiso 1 1 calc R . .
C26 C 0.8709(5) 0.6276(2) 1.0322(4) 0.0355(10) Uani 1 1 d . . .
H26 H 0.8290 0.6332 0.9342 0.043 Uiso 1 1 calc R . .
C27 C 0.7646(5) 0.6158(2) 1.1139(4) 0.0315(9) Uani 1 1 d . . .
H27 H 0.6537 0.6129 1.0703 0.038 Uiso 1 1 calc R . .
C28 C 0.8192(5) 0.6084(2) 1.2579(4) 0.0305(10) Uani 1 1 d . . .
H28 H 0.7485 0.6002 1.3149 0.037 Uiso 1 1 calc R . .
C29 C 0.9810(5) 0.61344(18) 1.3137(4) 0.0260(8) Uani 1 1 d . . .
C30 C 1.0141(6) 0.5962(2) 1.5738(4) 0.0402(11) Uani 1 1 d . . .
H30A H 1.1032 0.5841 1.6539 0.048 Uiso 1 1 calc R . .
H30B H 0.9367 0.5626 1.5531 0.048 Uiso 1 1 calc R . .
C31 C 0.9344(6) 0.6503(3) 1.6138(5) 0.0625(17) Uani 1 1 d . . .
H31A H 0.8544 0.6648 1.5294 0.075 Uiso 1 1 calc R . .
H31B H 0.8758 0.6379 1.6831 0.075 Uiso 1 1 calc R . .
C32 C 1.0402(10) 0.7013(3) 1.6736(7) 0.094(3) Uani 1 1 d . . .
H32A H 1.0959 0.7156 1.6039 0.112 Uiso 1 1 calc R . .
H32B H 1.1217 0.6875 1.7577 0.112 Uiso 1 1 calc R . .
C33 C 0.9443(18) 0.7529(5) 1.7138(12) 0.200(8) Uani 1 1 d . . .
H33A H 0.8984 0.7755 1.6262 0.240 Uiso 1 1 calc R . .
H33B H 0.8532 0.7341 1.7410 0.240 Uiso 1 1 calc R . .
C34 C 1.0005(15) 0.7918(5) 1.8066(11) 0.148(5) Uani 1 1 d . . .
H34A H 1.0687 0.8197 1.7716 0.222 Uiso 1 1 calc R . .
H34B H 1.0636 0.7717 1.8912 0.222 Uiso 1 1 calc R . .
H34C H 0.9128 0.8141 1.8291 0.222 Uiso 1 1 calc R . .
N1 N 0.8845(4) 0.47689(16) 0.9677(3) 0.0277(7) Uani 1 1 d . A .
N2 N 0.7225(4) 0.45929(15) 1.0992(3) 0.0261(7) Uani 1 1 d . A .
N3 N 1.2397(4) 0.62305(15) 1.3203(3) 0.0272(7) Uani 1 1 d . . .
N4 N 1.0759(4) 0.60728(16) 1.4510(3) 0.0280(8) Uani 1 1 d . . .
Br1 Br 0.62293(4) 0.50916(2) 0.51172(4) 0.03659(12) Uani 1 1 d . . .
O1 O 0.4023(5) 0.4543(2) 0.7146(4) 0.0521(10) Uani 1 1 d . . .
O2 O 1.5610(5) 0.6235(2) 1.7011(4) 0.0550(10) Uani 1 1 d . . .
H1O H 0.459(7) 0.470(3) 0.643(6) 0.067(17) Uiso 1 1 d . . .
H2O H 0.378(7) 0.482(3) 0.743(6) 0.050(19) Uiso 1 1 d . . .
H3O H 1.589(7) 0.593(3) 1.652(6) 0.062(18) Uiso 1 1 d . . .
H4O H 1.512(8) 0.610(3) 1.768(8) 0.09(2) Uiso 1 1 d . . .
Br2 Br 0.34041(4) 0.570763(19) 0.90578(4) 0.03547(11) Uani 1 1 d . . .

loop_
_atom_site_aniso_label
_atom_site_aniso_U_11
_atom_site_aniso_U_22
_atom_site_aniso_U_33
_atom_site_aniso_U_23
_atom_site_aniso_U_13
_atom_site_aniso_U_12
C1 0.122(12) 0.053(9) 0.142(16) -0.003(9) 0.028(10) -0.022(8)
C2 0.061(6) 0.070(7) 0.071(7) -0.016(5) 0.040(5) -0.016(5)
C1' 0.124(17) 0.063(14) 0.064(12) -0.020(10) 0.048(12) -0.017(11)
C2' 0.077(12) 0.043(13) 0.079(13) -0.012(9) 0.036(10) -0.028(10)
C3 0.123(6) 0.078(5) 0.062(4) -0.019(4) 0.023(4) 0.050(5)
C4 0.048(3) 0.135(7) 0.031(3) -0.022(3) 0.012(2) 0.018(4)
C5 0.034(2) 0.078(4) 0.0195(19) 0.003(2) 0.0072(16) -0.015(2)
C6 0.023(2) 0.033(2) 0.026(2) 0.0012(17) 0.0018(16) 0.0006(17)
C7 0.0218(19) 0.026(2) 0.0203(18) 0.0036(15) 0.0027(14) 0.0008(16)
C8 0.0208(19) 0.037(2) 0.0273(19) 0.0022(17) 0.0051(15) -0.0013(17)
C9 0.022(2) 0.040(3) 0.028(2) 0.0022(18) -0.0011(16) 0.0017(18)
C10 0.034(2) 0.042(3) 0.0208(18) 0.0006(17) 0.0024(16) 0.0058(19)
C11 0.036(2) 0.035(3) 0.0221(19) 0.0004(17) 0.0100(17) 0.002(2)
C12 0.023(2) 0.024(2) 0.0243(18) 0.0009(15) 0.0069(15) 0.0025(16)
C13 0.024(2) 0.046(3) 0.033(2) -0.0008(19) 0.0096(16) 0.0050(19)
C14 0.037(3) 0.044(3) 0.044(3) 0.004(2) 0.017(2) 0.000(2)
C15 0.068(4) 0.050(3) 0.055(3) -0.001(3) 0.025(3) -0.013(3)
C16 0.082(5) 0.060(4) 0.073(4) -0.014(3) 0.022(3) -0.012(3)
C17 0.150(8) 0.062(5) 0.077(5) 0.005(4) 0.011(5) 0.001(5)
C18 0.112(6) 0.046(4) 0.055(3) -0.010(3) 0.011(3) -0.004(3)
C19 0.082(4) 0.043(3) 0.050(3) -0.005(2) 0.028(3) -0.012(3)
C20 0.035(2) 0.047(3) 0.036(2) 0.001(2) 0.0111(19) 0.004(2)
C21 0.029(2) 0.046(3) 0.035(2) 0.0003(19) 0.0160(18) 0.0003(19)
C22 0.0211(19) 0.041(3) 0.038(2) -0.0057(19) 0.0122(16) 0.0003(18)
C23 0.026(2) 0.032(2) 0.0241(19) 0.0007(17) -0.0011(16) -0.0025(18)
C24 0.024(2) 0.027(2) 0.0254(19) 0.0011(17) 0.0057(16) 0.0038(17)
C25 0.033(2) 0.040(3) 0.0231(19) 0.0034(17) 0.0105(16) 0.0049(19)
C26 0.042(3) 0.042(3) 0.0201(18) -0.0003(17) 0.0043(17) 0.008(2)
C27 0.024(2) 0.037(3) 0.030(2) -0.0041(18) 0.0004(16) 0.0020(18)
C28 0.028(2) 0.037(3) 0.026(2) -0.0030(17) 0.0062(17) 0.0000(18)
C29 0.028(2) 0.029(2) 0.0206(17) 0.0004(15) 0.0050(15) -0.0026(16)
C30 0.037(2) 0.060(3) 0.023(2) 0.0034(19) 0.0068(17) -0.013(2)
C31 0.049(3) 0.117(5) 0.023(2) -0.005(3) 0.011(2) 0.019(3)
C32 0.116(6) 0.073(5) 0.063(4) -0.024(3) -0.031(4) 0.048(4)
C33 0.260(16) 0.139(10) 0.136(9) -0.062(8) -0.065(9) 0.143(11)
C34 0.203(12) 0.104(8) 0.133(9) -0.046(7) 0.036(8) 0.063(8)
N1 0.0216(16) 0.038(2) 0.0220(16) 0.0027(14) 0.0027(12) -0.0028(14)
N2 0.0214(16) 0.0288(19) 0.0262(16) -0.0013(14) 0.0028(13) 0.0017(14)
N3 0.0254(17) 0.0308(19) 0.0250(16) -0.0016(14) 0.0055(13) -0.0003(14)
N4 0.0278(18) 0.034(2) 0.0191(16) 0.0006(14) 0.0013(13) -0.0034(15)
Br1 0.0287(2) 0.0535(3) 0.02736(19) -0.00180(19) 0.00679(14) -0.00289(19)
O1 0.064(3) 0.055(3) 0.043(2) -0.0039(19) 0.0234(18) -0.005(2)
O2 0.065(2) 0.061(3) 0.047(2) -0.0078(19) 0.0276(19) -0.009(2)
Br2 0.0290(2) 0.0504(3) 0.02697(18) 0.00020(19) 0.00705(14) -0.00080(19)

loop_
_atom_type_symbol
_atom_type_description
_atom_type_scat_dispersion_real
_atom_type_scat_dispersion_imag
_atom_type_scat_source
C C 0.0033 0.0016 'International Tables Vol C Tables 4.2.6.8 and 6.1.1.4'
H H 0.0000 0.0000 'International Tables Vol C Tables 4.2.6.8 and 6.1.1.4'
N N 0.0061 0.0033 'International Tables Vol C Tables 4.2.6.8 and 6.1.1.4'
Br Br -0.2901 2.4595 'International Tables Vol C Tables 4.2.6.8 and 6.1.1.4'
O O 0.0106 0.0060 'International Tables Vol C Tables 4.2.6.8 and 6.1.1.4'

loop_
_geom_angle_atom_site_label_1
_geom_angle_atom_site_label_2
_geom_angle_atom_site_label_3
_geom_angle
_geom_angle_site_symmetry_1
_geom_angle_site_symmetry_3
C1 C2 C3 107.6(10) . .
C1 C2 H2A 110.2 . .
C3 C2 H2A 110.2 . .
C1 C2 H2B 110.2 . .
C3 C2 H2B 110.2 . .
H2A C2 H2B 108.5 . .
C2' C1' H1'1 109.5 . .
C2' C1' H1'2 109.5 . .
H1'1 C1' H1'2 109.5 . .
C2' C1' H1'3 109.5 . .
H1'1 C1' H1'3 109.5 . .
H1'2 C1' H1'3 109.5 . .
C1' C2' C3 101.3(15) . .
C1' C2' H2'1 111.5 . .
C3 C2' H2'1 111.5 . .
C1' C2' H2'2 111.5 . .
C3 C2' H2'2 111.5 . .
H2'1 C2' H2'2 109.3 . .
C4 C3 C2 100.6(7) . .
C4 C3 C2' 135.5(9) . .
C4 C3 H3A 111.6 . .
C2 C3 H3A 111.6 . .
C2' C3 H3A 104.8 . .
C4 C3 H3B 111.6 . .
C2 C3 H3B 111.6 . .
C2' C3 H3B 77.6 . .
H3A C3 H3B 109.4 . .
C3 C4 C5 114.6(5) . .
C3 C4 H4A 108.6 . .
C5 C4 H4A 108.6 . .
C3 C4 H4B 108.6 . .
C5 C4 H4B 108.6 . .
H4A C4 H4B 107.6 . .
N1 C5 C4 112.8(4) . .
N1 C5 H5A 109.0 . .
C4 C5 H5A 109.0 . .
N1 C5 H5B 109.0 . .
C4 C5 H5B 109.0 . .
H5A C5 H5B 107.8 . .
N1 C6 N2 111.2(3) . .
N1 C6 H6 124.4 . .
N2 C6 H6 124.4 . .
C12 C7 C8 122.5(4) . .
C12 C7 N1 106.7(3) . .
C8 C7 N1 130.8(4) . .
C9 C8 C7 116.3(4) . .
C9 C8 H8 121.8 . .
C7 C8 H8 121.8 . .
C8 C9 C10 121.3(4) . .
C8 C9 H9 119.4 . .
C10 C9 H9 119.4 . .
C11 C10 C9 121.9(4) . .
C11 C10 H10 119.0 . .
C9 C10 H10 119.0 . .
C10 C11 C12 116.6(4) . .
C10 C11 H11 121.7 . .
C12 C11 H11 121.7 . .
C7 C12 N2 106.8(3) . .
C7 C12 C11 121.3(4) . .
N2 C12 C11 131.8(3) . .
N2 C13 C14 113.6(3) . .
N2 C13 H13A 108.8 . .
C14 C13 H13A 108.8 . .
N2 C13 H13B 108.8 . .
C14 C13 H13B 108.8 . .
H13A C13 H13B 107.7 . .
C13 C14 C15 113.3(4) . .
C13 C14 H14A 108.9 . .
C15 C14 H14A 108.9 . .
C13 C14 H14B 108.9 . .
C15 C14 H14B 108.9 . .
H14A C14 H14B 107.7 . .
C14 C15 C16 112.8(5) . .
C14 C15 H15A 109.0 . .
C16 C15 H15A 109.0 . .
C14 C15 H15B 109.0 . .
C16 C15 H15B 109.0 . .
H15A C15 H15B 107.8 . .
C17 C16 C15 113.1(6) . .
C17 C16 H16A 109.0 . .
C15 C16 H16A 109.0 . .
C17 C16 H16B 109.0 . .
C15 C16 H16B 109.0 . .
H16A C16 H16B 107.8 . .
C16 C17 H17A 109.5 . .
C16 C17 H17B 109.5 . .
H17A C17 H17B 109.5 . .
C16 C17 H17C 109.5 . .
H17A C17 H17C 109.5 . .
H17B C17 H17C 109.5 . .
C19 C18 H18A 109.5 . .
C19 C18 H18B 109.5 . .
H18A C18 H18B 109.5 . .
C19 C18 H18C 109.5 . .
H18A C18 H18C 109.5 . .
H18B C18 H18C 109.5 . .
C20 C19 C18 112.7(5) . .
C20 C19 H19A 109.1 . .
C18 C19 H19A 109.1 . .
C20 C19 H19B 109.1 . .
C18 C19 H19B 109.1 . .
H19A C19 H19B 107.8 . .
C19 C20 C21 113.3(4) . .
C19 C20 H20A 108.9 . .
C21 C20 H20A 108.9 . .
C19 C20 H20B 108.9 . .
C21 C20 H20B 108.9 . .
H20A C20 H20B 107.7 . .
C22 C21 C20 114.0(4) . .
C22 C21 H21A 108.8 . .
C20 C21 H21A 108.8 . .
C22 C21 H21B 108.8 . .
C20 C21 H21B 108.8 . .
H21A C21 H21B 107.7 . .
N3 C22 C21 112.5(3) . .
N3 C22 H22A 109.1 . .
C21 C22 H22A 109.1 . .
N3 C22 H22B 109.1 . .
C21 C22 H22B 109.1 . .
H22A C22 H22B 107.8 . .
N4 C23 N3 110.7(4) . .
N4 C23 H23 124.7 . .
N3 C23 H23 124.7 . .
N3 C24 C25 132.3(4) . .
N3 C24 C29 106.8(3) . .
C25 C24 C29 120.9(4) . .
C26 C25 C24 116.2(4) . .
C26 C25 H25 121.9 . .
C24 C25 H25 121.9 . .
C25 C26 C27 123.2(4) . .
C25 C26 H26 118.4 . .
C27 C26 H26 118.4 . .
C28 C27 C26 120.8(4) . .
C28 C27 H27 119.6 . .
C26 C27 H27 119.6 . .
C29 C28 C27 116.4(4) . .
C29 C28 H28 121.8 . .
C27 C28 H28 121.8 . .
C28 C29 N4 131.7(4) . .
C28 C29 C24 122.6(4) . .
N4 C29 C24 105.6(3) . .
N4 C30 C31 112.1(4) . .
N4 C30 H30A 109.2 . .
C31 C30 H30A 109.2 . .
N4 C30 H30B 109.2 . .
C31 C30 H30B 109.2 . .
H30A C30 H30B 107.9 . .
C32 C31 C30 116.2(5) . .
C32 C31 H31A 108.2 . .
C30 C31 H31A 108.2 . .
C32 C31 H31B 108.2 . .
C30 C31 H31B 108.2 . .
H31A C31 H31B 107.4 . .
C31 C32 C33 110.8(9) . .
C31 C32 H32A 109.5 . .
C33 C32 H32A 109.5 . .
C31 C32 H32B 109.5 . .
C33 C32 H32B 109.5 . .
H32A C32 H32B 108.1 . .
C34 C33 C32 124.6(11) . .
C34 C33 H33A 106.2 . .
C32 C33 H33A 106.2 . .
C34 C33 H33B 106.2 . .
C32 C33 H33B 106.2 . .
H33A C33 H33B 106.4 . .
C33 C34 H34A 109.5 . .
C33 C34 H34B 109.5 . .
H34A C34 H34B 109.5 . .
C33 C34 H34C 109.5 . .
H34A C34 H34C 109.5 . .
H34B C34 H34C 109.5 . .
C6 N1 C7 107.5(3) . .
C6 N1 C5 126.5(3) . .
C7 N1 C5 126.0(3) . .
C6 N2 C12 107.7(3) . .
C6 N2 C13 125.7(3) . .
C12 N2 C13 126.5(3) . .
C23 N3 C24 108.3(3) . .
C23 N3 C22 125.6(3) . .
C24 N3 C22 126.1(3) . .
C23 N4 C29 108.6(3) . .
C23 N4 C30 126.8(3) . .
C29 N4 C30 124.6(3) . .
H1O O1 H2O 104(6) . .
H3O O2 H4O 112(6) . .

loop_
_geom_bond_atom_site_label_1
_geom_bond_atom_site_label_2
_geom_bond_distance
_geom_bond_site_symmetry_2
C1 C2 1.410(18) .
C1 H1A 0.9800 .
C1 H1B 0.9800 .
C1 H1C 0.9800 .
C2 C3 1.605(11) .
C2 H2A 0.9900 .
C2 H2B 0.9900 .
C1' C2' 1.55(3) .
C1' H1'1 0.9800 .
C1' H1'2 0.9800 .
C1' H1'3 0.9800 .
C2' C3 1.63(2) .
C2' H2'1 0.9900 .
C2' H2'2 0.9900 .
C3 C4 1.463(10) .
C3 H3A 0.9900 .
C3 H3B 0.9900 .
C4 C5 1.475(8) .
C4 H4A 0.9900 .
C4 H4B 0.9900 .
C5 N1 1.459(5) .
C5 H5A 0.9900 .
C5 H5B 0.9900 .
C6 N1 1.318(5) .
C6 N2 1.323(5) .
C6 H6 0.9500 .
C7 C12 1.378(5) .
C7 C8 1.386(5) .
C7 N1 1.396(5) .
C8 C9 1.377(5) .
C8 H8 0.9500 .
C9 C10 1.407(6) .
C9 H9 0.9500 .
C10 C11 1.371(6) .
C10 H10 0.9500 .
C11 C12 1.390(5) .
C11 H11 0.9500 .
C12 N2 1.387(5) .
C13 N2 1.472(5) .
C13 C14 1.503(7) .
C13 H13A 0.9900 .
C13 H13B 0.9900 .
C14 C15 1.525(7) .
C14 H14A 0.9900 .
C14 H14B 0.9900 .
C15 C16 1.548(8) .
C15 H15A 0.9900 .
C15 H15B 0.9900 .
C16 C17 1.447(10) .
C16 H16A 0.9900 .
C16 H16B 0.9900 .
C17 H17A 0.9800 .
C17 H17B 0.9800 .
C17 H17C 0.9800 .
C18 C19 1.506(8) .
C18 H18A 0.9800 .
C18 H18B 0.9800 .
C18 H18C 0.9800 .
C19 C20 1.505(7) .
C19 H19A 0.9900 .
C19 H19B 0.9900 .
C20 C21 1.521(6) .
C20 H20A 0.9900 .
C20 H20B 0.9900 .
C21 C22 1.501(6) .
C21 H21A 0.9900 .
C21 H21B 0.9900 .
C22 N3 1.462(5) .
C22 H22A 0.9900 .
C22 H22B 0.9900 .
C23 N4 1.322(5) .
C23 N3 1.327(5) .
C23 H23 0.9500 .
C24 N3 1.386(5) .
C24 C25 1.389(5) .
C24 C29 1.401(5) .
C25 C26 1.368(6) .
C25 H25 0.9500 .
C26 C27 1.396(6) .
C26 H26 0.9500 .
C27 C28 1.387(5) .
C27 H27 0.9500 .
C28 C29 1.374(6) .
C28 H28 0.9500 .
C29 N4 1.399(5) .
C30 N4 1.467(5) .
C30 C31 1.491(8) .
C30 H30A 0.9900 .
C30 H30B 0.9900 .
C31 C32 1.482(10) .
C31 H31A 0.9900 .
C31 H31B 0.9900 .
C32 C33 1.529(12) .
C32 H32A 0.9900 .
C32 H32B 0.9900 .
C33 C34 1.262(13) .
C33 H33A 0.9900 .
C33 H33B 0.9900 .
C34 H34A 0.9800 .
C34 H34B 0.9800 .
C34 H34C 0.9800 .
O1 H1O 1.02(6) .
O1 H2O 0.72(5) .
O2 H3O 0.89(6) .
O2 H4O 0.92(7) .
